data_7039209
loop_
_publ_author_name
'Andrew, Rhiann E.'
'Storey, Caroline M.'
'Chaplin, Adrian B.'

_publ_section_title
;
 Well-defined coinage metal transfer agents for the synthesis of NHC-based
 nickel, rhodium and palladium macrocycles.
;
_journal_issue 21
_journal_name_full 'Dalton transactions (Cambridge, England : 2003)'
_journal_page_first 8937
_journal_page_last 8944
_journal_paper_doi 10.1039/c6dt01263a
_journal_volume 45
_journal_year 2016
_chemical_formula_moiety 'C50 H70 Ag2 N10, 2(C32 H12 B F24)'
_chemical_formula_sum 'C114 H94 Ag2 B2 F48 N10'
_chemical_formula_weight 2753.35
_chemical_melting_point ?
_space_group_crystal_system triclinic
_space_group_IT_number 2
_space_group_name_Hall '-P 1'
_space_group_name_H-M_alt 'P -1'
_symmetry_space_group_name_Hall '-P 1'
_symmetry_space_group_name_H-M 'P -1'
_atom_sites_solution_hydrogens geom
_atom_sites_solution_primary heavy
_atom_sites_solution_secondary difmap
_audit_creation_date 2016-01-04
_audit_creation_method
;
Olex2 1.2
(compiled 2015.09.30 svn.r3233 for OlexSys, GUI svn.r5103)
;
_audit_update_record
;
2016-03-24 deposited with the CCDC.
2016-04-28 downloaded from the CCDC.
;
_cell_angle_alpha 101.908(2)
_cell_angle_beta 91.158(2)
_cell_angle_gamma 109.055(2)
_cell_formula_units_Z 1
_cell_length_a 14.2080(4)
_cell_length_b 14.8298(4)
_cell_length_c 14.8366(4)
_cell_measurement_reflns_used 23943
_cell_measurement_temperature 150(2)
_cell_measurement_theta_max 30.6500
_cell_measurement_theta_min 3.2320
_cell_volume 2878.23(14)
_computing_cell_refinement
;
CrysAlisPro, Agilent Technologies,
Version 1.171.36.28 (release 01-02-2013 CrysAlis171 .NET)
(compiled Feb  1 2013,16:14:44)
;
_computing_data_collection
;
CrysAlisPro, Agilent Technologies,
Version 1.171.36.28 (release 01-02-2013 CrysAlis171 .NET)
(compiled Feb  1 2013,16:14:44)
;
_computing_data_reduction
;
CrysAlisPro, Agilent Technologies,
Version 1.171.36.28 (release 01-02-2013 CrysAlis171 .NET)
(compiled Feb  1 2013,16:14:44)
;
_computing_molecular_graphics 'Olex2 (Dolomanov et al., 2009)'
_computing_publication_material 'Olex2 (Dolomanov et al., 2009)'
_computing_structure_refinement 'ShelXL (Sheldrick, 2015)'
_computing_structure_solution 'ShelXS (Sheldrick, 2008)'
_diffrn_ambient_temperature 150(2)
_diffrn_detector_area_resol_mean 10.2833
_diffrn_measured_fraction_theta_full 0.999
_diffrn_measured_fraction_theta_max 0.999
_diffrn_measurement_details
;
  1 omega  -57.00   43.00   1.0000   10.0000
omega____ theta____ kappa____ phi______ frames
    -       17.3155  -57.0000   90.0000 100

  2 omega  -19.00   43.00   1.0000   10.0000
omega____ theta____ kappa____ phi______ frames
    -       17.3155  -38.0000  -90.0000 62

  3 omega  -36.00   51.00   1.0000   10.0000
omega____ theta____ kappa____ phi______ frames
    -       17.3155  -77.0000 -150.0000 87

  4 omega   80.00  106.00   1.0000   10.0000
omega____ theta____ kappa____ phi______ frames
    -       17.3155  178.0000    0.0000 26

  5 omega   10.00   79.00   1.0000   10.0000
omega____ theta____ kappa____ phi______ frames
    -       17.3155   38.0000   60.0000 69

  6 omega -108.00  -83.00   1.0000   10.0000
omega____ theta____ kappa____ phi______ frames
    -      -18.2530 -178.0000   60.0000 25

  7 omega  -14.00   23.00   1.0000   10.0000
omega____ theta____ kappa____ phi______ frames
    -      -18.2530  -99.0000   90.0000 37

  8 omega -107.00  -82.00   1.0000   10.0000
omega____ theta____ kappa____ phi______ frames
    -      -18.2530 -178.0000  -60.0000 25

  9 omega  -12.00   91.00   1.0000   10.0000
omega____ theta____ kappa____ phi______ frames
    -       17.3155   57.0000 -120.0000 103

 10 omega   -9.00   93.00   1.0000   10.0000
omega____ theta____ kappa____ phi______ frames
    -       17.3155   38.0000   30.0000 102

 11 omega   -9.00   93.00   1.0000   10.0000
omega____ theta____ kappa____ phi______ frames
    -       17.3155   38.0000  120.0000 102

 12 omega  -25.00   24.00   1.0000   10.0000
omega____ theta____ kappa____ phi______ frames
    -      -18.2530  -99.0000  -60.0000 49

 13 omega  -89.00  -32.00   1.0000   10.0000
omega____ theta____ kappa____ phi______ frames
    -      -18.2530  146.0000  173.7986 57

 14 omega -107.00  -53.00   1.0000   10.0000
omega____ theta____ kappa____ phi______ frames
    -      -18.2530  178.0000 -120.0000 54

 15 omega   35.00  107.00   1.0000   10.0000
omega____ theta____ kappa____ phi______ frames
    -       17.3155  178.0000  120.0000 72

 16 omega  -68.00  -39.00   1.0000   10.0000
omega____ theta____ kappa____ phi______ frames
    -      -18.2530  112.0000   99.5789 29
;
_diffrn_measurement_device_type 'Oxford Diffraction: Xcalibur, Ruby, Gemini'
_diffrn_measurement_method '\w scans'
_diffrn_orient_matrix_UB_11 -0.0411297000
_diffrn_orient_matrix_UB_12 0.0102777000
_diffrn_orient_matrix_UB_13 0.0204608000
_diffrn_orient_matrix_UB_21 0.0244764000
_diffrn_orient_matrix_UB_22 0.0083486000
_diffrn_orient_matrix_UB_23 0.0446108000
_diffrn_orient_matrix_UB_31 0.0228933000
_diffrn_orient_matrix_UB_32 0.0502216000
_diffrn_orient_matrix_UB_33 -0.0001663000
_diffrn_radiation_monochromator graphite
_diffrn_radiation_type MoK\a
_diffrn_radiation_wavelength 0.71073
_diffrn_reflns_av_R_equivalents 0.0314
_diffrn_reflns_av_unetI/netI 0.0224
_diffrn_reflns_Laue_measured_fraction_full 0.999
_diffrn_reflns_Laue_measured_fraction_max 0.999
_diffrn_reflns_limit_h_max 18
_diffrn_reflns_limit_h_min -18
_diffrn_reflns_limit_k_max 19
_diffrn_reflns_limit_k_min -19
_diffrn_reflns_limit_l_max 19
_diffrn_reflns_limit_l_min -19
_diffrn_reflns_number 67823
_diffrn_reflns_point_group_measured_fraction_full 0.999
_diffrn_reflns_point_group_measured_fraction_max 0.999
_diffrn_reflns_theta_full 27.101
_diffrn_reflns_theta_max 27.101
_diffrn_reflns_theta_min 2.983
_diffrn_source 'Enhance (Mo) X-ray Source'
_exptl_absorpt_coefficient_mu 0.472
_exptl_absorpt_correction_T_max 1.00000
_exptl_absorpt_correction_T_min 0.93221
_exptl_absorpt_correction_type multi-scan
_exptl_absorpt_process_details
;
CrysAlisPro, Agilent Technologies,
Version 1.171.36.28 (release 01-02-2013 CrysAlis171 .NET)
(compiled Feb  1 2013,16:14:44)
Empirical absorption correction using spherical harmonics,
 implemented in SCALE3 ABSPACK scaling algorithm.
;
_exptl_crystal_colour colourless
_exptl_crystal_colour_primary colourless
_exptl_crystal_density_diffrn 1.588
_exptl_crystal_density_meas ?
_exptl_crystal_description block
_exptl_crystal_F_000 1384
_exptl_crystal_recrystallization_method 'Crystals grown from diethylether-pentane at 293 K'
_exptl_crystal_size_max 0.5
_exptl_crystal_size_mid 0.2
_exptl_crystal_size_min 0.2
_refine_diff_density_max 1.106
_refine_diff_density_min -0.595
_refine_diff_density_rms 0.099
_refine_ls_extinction_method none
_refine_ls_goodness_of_fit_ref 1.059
_refine_ls_hydrogen_treatment constr
_refine_ls_matrix_type full
_refine_ls_number_parameters 902
_refine_ls_number_reflns 12668
_refine_ls_number_restraints 690
_refine_ls_restrained_S_all 1.123
_refine_ls_R_factor_all 0.0622
_refine_ls_R_factor_gt 0.0557
_refine_ls_shift/su_max 0.001
_refine_ls_shift/su_mean 0.000
_refine_ls_structure_factor_coef Fsqd
_refine_ls_weighting_details 'w=1/[\s^2^(Fo^2^)+(0.0853P)^2^+4.2320P] where P=(Fo^2^+2Fc^2^)/3'
_refine_ls_weighting_scheme calc
_refine_ls_wR_factor_gt 0.1510
_refine_ls_wR_factor_ref 0.1561
_reflns_Friedel_coverage 0.000
_reflns_number_gt 11325
_reflns_number_total 12668
_reflns_threshold_expression 'I > 2\s(I)'
_cod_data_source_file c6dt01263a2.cif
_cod_data_source_block 0061abc14
_cod_depositor_comments
;
The following automatic conversions were performed:

'_chemical_melting_point' value 'not measured' was changed to '?' -
the value is undefined or not given.

'_exptl_crystal_density_meas' value 'not measured' was changed to '?'
- the value is perceived as not measured.

Automatic conversion script
Id: cif_fix_values 4268 2015-11-12 08:31:59Z antanas 

 Adding full bibliography for 7039209--7039212.cif.
;
_cod_original_cell_volume 2878.22(14)
_cod_database_code 7039209
_shelx_space_group_comment
;
The symmetry employed for this shelxl refinement is uniquely defined
by the following loop, which should always be used as a source of
symmetry information in preference to the above space-group names.
They are only intended as comments.
;
_olex2_refinement_description
;
1. Fixed Uiso
 At 1.2 times of:
  All C(H) groups, All C(H,H) groups, All C(H,H,H,H) groups
2. Restrained distances
 C34B-C33 \\sim C34A-C33 \\sim C34B-C35B \\sim C35A-C34A \\sim C36B-C35B \\sim
C36A-C35A \\sim C36A-
 C37A \\sim C37B-C36B \\sim C37A-C38 \\sim C37B-C38
 with sigma of 0.01
 C32-C34A \\sim C32-C34B \\sim C33-C35A \\sim C33-C35B \\sim C34A-C36A \\sim
C34B-C36B \\sim C35A-C37A
 \\sim C35B-C37B \\sim C36A-C38 \\sim C36B-C38 \\sim C37A-C39 \\sim C37B-C39
 with sigma of 0.01
 C207-F1 \\sim C207-F2 \\sim C207-F3 \\sim C207-F1A \\sim C207-F2A \\sim
C207-F3A
 with sigma of 0.01
 F1-F2 \\sim F2-F3 \\sim F3-F1 \\sim F1A-F2A \\sim F2A-F3A \\sim F3A-F1A
 with sigma of 0.01
 C203-F1 \\sim C203-F2 \\sim C203-F3 \\sim C203-F1A \\sim C203-F2A \\sim
C203-F3A
 with sigma of 0.01
 C208-F4 \\sim C208-F5 \\sim C208-F6
 with sigma of 0.01
 F4-F5 \\sim F5-F6 \\sim F6-F4
 with sigma of 0.01
 C205-F4 \\sim C205-F5 \\sim C205-F6
 with sigma of 0.01
 C231-F19 \\sim C231-F20 \\sim C231-F21 \\sim C231-F19A \\sim C231-F20A \\sim
C231-F21A
 with sigma of 0.01
 F19-F20 \\sim F20-F21 \\sim F21-F19 \\sim F19A-F20A \\sim F20A-F21A \\sim
F21A-F19A
 with sigma of 0.01
 C227-F19 \\sim C227-F20 \\sim C227-F21 \\sim C227-F19A \\sim C227-F20A \\sim
C227-F21A
 with sigma of 0.01
3. Uiso/Uaniso restraints and constraints
C34B \\sim C34A \\sim C35B \\sim C35A \\sim C36A \\sim C36B \\sim C37B \\sim
C37A \\sim C33 \\sim C38 \\sim F1 \\sim F1A \\sim F2 \\sim F2A \\sim F3 \\sim
F3A \\sim F4 \\sim F5 \\sim F6 \\sim F7 \\sim F8 \\sim F9 \\sim F10 \\sim F10A
\\sim F11 \\sim F11A \\sim F12 \\sim F12A \\sim F13 \\sim F14 \\sim F15 \\sim
F16 \\sim F17 \\sim F18 \\sim F19 \\sim F19A \\sim F20 \\sim F20A \\sim F21
\\sim F21A \\sim F22 \\sim F23 \\sim F24: within 2A with sigma of 0.01 and
sigma for terminal atoms of 0.02
Uanis(C34B) \\sim Ueq, Uanis(C34A) \\sim Ueq, Uanis(C35B) \\sim Ueq,
Uanis(C35A) \\sim Ueq, Uanis(C36A) \\sim Ueq, Uanis(C36B) \\sim Ueq,
Uanis(C37B) \\sim Ueq, Uanis(C37A) \\sim Ueq, Uanis(C33) \\sim Ueq, Uanis(C38)
\\sim Ueq, Uanis(F1) \\sim Ueq, Uanis(F1A) \\sim Ueq, Uanis(F2) \\sim Ueq,
Uanis(F2A) \\sim Ueq, Uanis(F3) \\sim Ueq, Uanis(F3A) \\sim Ueq, Uanis(F4)
\\sim Ueq, Uanis(F5) \\sim Ueq, Uanis(F6) \\sim Ueq, Uanis(F7) \\sim Ueq,
Uanis(F8) \\sim Ueq, Uanis(F9) \\sim Ueq, Uanis(F10) \\sim Ueq, Uanis(F10A)
\\sim Ueq, Uanis(F11) \\sim Ueq, Uanis(F11A) \\sim Ueq, Uanis(F12) \\sim Ueq,
Uanis(F12A) \\sim Ueq, Uanis(F13) \\sim Ueq, Uanis(F14) \\sim Ueq, Uanis(F15)
\\sim Ueq, Uanis(F16) \\sim Ueq, Uanis(F17) \\sim Ueq, Uanis(F18) \\sim Ueq,
Uanis(F19) \\sim Ueq, Uanis(F19A) \\sim Ueq, Uanis(F20) \\sim Ueq, Uanis(F20A)
\\sim Ueq, Uanis(F21) \\sim Ueq, Uanis(F21A) \\sim Ueq, Uanis(F22) \\sim Ueq,
Uanis(F23) \\sim Ueq, Uanis(F24) \\sim Ueq: with sigma of 0.01 and sigma for
terminal atoms of 0.02
Uanis(C37B) = Uanis(C37A)
Uanis(C36B) = Uanis(C36A)
4. Others
 Sof(H33C)=Sof(H33D)=Sof(C34B)=Sof(H34C)=Sof(H34D)=Sof(C35B)=Sof(H35C)=
 Sof(H35D)=Sof(C36B)=Sof(H36C)=Sof(H36D)=Sof(C37B)=Sof(H37C)=Sof(H37D)=
 Sof(H38C)=Sof(H38D)=1-FVAR(1)
 Sof(H33A)=Sof(H33B)=Sof(C34A)=Sof(H34A)=Sof(H34B)=Sof(C35A)=Sof(H35A)=
 Sof(H35B)=Sof(C36A)=Sof(H36A)=Sof(H36B)=Sof(C37A)=Sof(H37A)=Sof(H37B)=
 Sof(H38A)=Sof(H38B)=FVAR(1)
 Sof(F19A)=Sof(F20A)=Sof(F21A)=1-FVAR(2)
 Sof(F19)=Sof(F20)=Sof(F21)=FVAR(2)
 Sof(F10A)=Sof(F11A)=Sof(F12A)=1-FVAR(3)
 Sof(F10)=Sof(F11)=Sof(F12)=FVAR(3)
 Sof(F1A)=Sof(F2A)=Sof(F3A)=1-FVAR(4)
 Sof(F1)=Sof(F2)=Sof(F3)=FVAR(4)
5.a Secondary CH2 refined with riding coordinates:
 C16(H16A,H16B), C22(H22A,H22B), C28(H28A,H28B), C29(H29A,H29B), C30(H30A,
 H30B), C31(H31A,H31B), C32(H32A,H32B), C33(H33A,H33B), C33(H33C,H33D),
 C34A(H34A,H34B), C34B(H34C,H34D), C35A(H35A,H35B), C35B(H35C,H35D), C36A(H36A,
 H36B), C36B(H36C,H36D), C37A(H37A,H37B), C37B(H37C,H37D), C38(H38A,H38B),
 C38(H38C,H38D), C39(H39A,H39B)
5.b Aromatic/amide H refined with riding coordinates:
 C12(H12), C13(H13), C14(H14), C20(H20), C21(H21), C26(H26), C27(H27),
 C202(H202), C204(H204), C206(H206), C210(H210), C212(H212), C214(H214),
 C218(H218), C220(H220), C222(H222), C226(H226), C228(H228), C230(H230)
;
_shelx_shelxl_version_number 2014/7
_olex2_submission_special_instructions 'No special instructions were received'

loop_
_space_group_symop_operation_xyz
'x, y, z'
'-x, -y, -z'

loop_
_atom_site_label
_atom_site_type_symbol
_atom_site_fract_x
_atom_site_fract_y
_atom_site_fract_z
_atom_site_U_iso_or_equiv
_atom_site_adp_type
_atom_site_occupancy
_atom_site_site_symmetry_order
_atom_site_calc_flag
_atom_site_refinement_flags_posn
_atom_site_refinement_flags_adp
_atom_site_refinement_flags_occupancy
_atom_site_disorder_assembly
_atom_site_disorder_group
Ag1 Ag 0.78039(2) 0.51394(2) 0.61587(2) 0.03464(9) Uani 1 1 d . . . . .
N10 N 0.7948(2) 0.3561(2) 0.4127(2) 0.0387(6) Uani 1 1 d . . . . .
N17 N 0.6179(2) 0.3944(3) 0.4554(2) 0.0455(7) Uani 1 1 d . . . . .
N19 N 0.6409(3) 0.5467(3) 0.4729(2) 0.0549(9) Uani 1 1 d . . . . .
N23 N 1.0057(2) 0.4279(2) 0.2861(2) 0.0356(6) Uani 1 1 d . . . . .
N25 N 1.1149(2) 0.4510(2) 0.1894(2) 0.0399(6) Uani 1 1 d . . . . .
C11 C 0.7118(3) 0.2802(2) 0.4124(2) 0.0400(7) Uani 1 1 d . . . . .
C12 C 0.7008(3) 0.1852(3) 0.3687(3) 0.0458(8) Uani 1 1 d . . . . .
H12 H 0.6415 0.1326 0.3711 0.055 Uiso 1 1 calc R . . . .
C13 C 0.7784(3) 0.1687(3) 0.3215(3) 0.0480(9) Uani 1 1 d . . . . .
H13 H 0.7725 0.1043 0.2896 0.058 Uiso 1 1 calc R . . . .
C14 C 0.8639(3) 0.2455(2) 0.3206(3) 0.0413(8) Uani 1 1 d . . . . .
H14 H 0.9181 0.2354 0.2885 0.050 Uiso 1 1 calc R . . . .
C15 C 0.8692(2) 0.3382(2) 0.3679(2) 0.0348(7) Uani 1 1 d . . . . .
C16 C 0.6300(3) 0.3036(3) 0.4656(3) 0.0525(10) Uani 1 1 d . . . . .
H16A H 0.5660 0.2493 0.4441 0.063 Uiso 1 1 calc R . . . .
H16B H 0.6453 0.3077 0.5320 0.063 Uiso 1 1 calc R . . . .
C18 C 0.6683(2) 0.4822(3) 0.5103(2) 0.0390(7) Uani 1 1 d . . . . .
C20 C 0.5759(4) 0.4994(5) 0.3957(3) 0.0746(15) Uani 1 1 d . . . . .
H20 H 0.5462 0.5292 0.3579 0.090 Uiso 1 1 calc R . . . .
C21 C 0.5615(3) 0.4047(4) 0.3831(3) 0.0654(13) Uani 1 1 d . . . . .
H21 H 0.5208 0.3539 0.3342 0.079 Uiso 1 1 calc R . . . .
C22 C 0.9600(3) 0.4270(3) 0.3734(3) 0.0433(8) Uani 1 1 d . . . . .
H22A H 0.9409 0.4863 0.3914 0.052 Uiso 1 1 calc R . . . .
H22B H 1.0099 0.4295 0.4223 0.052 Uiso 1 1 calc R . . . .
C24 C 1.1056(2) 0.4529(2) 0.2798(2) 0.0322(6) Uani 1 1 d . . . . .
C26 C 1.0230(3) 0.4254(3) 0.1408(3) 0.0511(9) Uani 1 1 d . . . . .
H26 H 1.0106 0.4193 0.0763 0.061 Uiso 1 1 calc R . . . .
C27 C 0.9545(3) 0.4107(3) 0.2014(3) 0.0486(9) Uani 1 1 d . . . . .
H27 H 0.8841 0.3921 0.1885 0.058 Uiso 1 1 calc R . . . .
C28 C 0.6788(4) 0.6533(4) 0.5089(4) 0.0696(13) Uani 1 1 d . . . . .
H28A H 0.7078 0.6679 0.5737 0.084 Uiso 1 1 calc R . . . .
H28B H 0.6222 0.6784 0.5090 0.084 Uiso 1 1 calc R . . . .
C29 C 0.7575(5) 0.7058(4) 0.4525(4) 0.0786(16) Uani 1 1 d . . . . .
H29A H 0.7300 0.6861 0.3868 0.094 Uiso 1 1 calc R . . . .
H29B H 0.7712 0.7771 0.4733 0.094 Uiso 1 1 calc R . . . .
C30 C 0.8536(4) 0.6866(3) 0.4587(3) 0.0641(12) Uani 1 1 d . . . . .
H30A H 0.8408 0.6159 0.4344 0.077 Uiso 1 1 calc R . . . .
H30B H 0.8796 0.7030 0.5246 0.077 Uiso 1 1 calc R . . . .
C31 C 0.9340(5) 0.7452(3) 0.4052(3) 0.0699(14) Uani 1 1 d . . . . .
H31A H 0.9106 0.7238 0.3384 0.084 Uiso 1 1 calc R . . . .
H31B H 0.9414 0.8153 0.4249 0.084 Uiso 1 1 calc R . . . .
C32 C 1.0351(4) 0.7347(4) 0.4182(4) 0.0711(14) Uani 1 1 d D . . . .
H32A H 1.0600 0.7601 0.4845 0.085 Uiso 1 1 calc R . . . .
H32B H 1.0264 0.6641 0.4027 0.085 Uiso 1 1 calc R . . . .
C33 C 1.1134(4) 0.7855(4) 0.3624(4) 0.0783(15) Uani 1 1 d D U . . .
H33A H 1.0932 0.7537 0.2961 0.094 Uiso 0.714(7) 1 calc R . P A 1
H33B H 1.1156 0.8542 0.3710 0.094 Uiso 0.714(7) 1 calc R . P A 1
H33C H 1.0987 0.8444 0.3543 0.094 Uiso 0.286(7) 1 calc R . P A 2
H33D H 1.1779 0.8093 0.4013 0.094 Uiso 0.286(7) 1 calc R . P A 2
C34A C 1.2149(4) 0.7858(5) 0.3853(4) 0.0691(17) Uani 0.714(7) 1 d D U P A 1
H34A H 1.2105 0.7181 0.3867 0.083 Uiso 0.714(7) 1 calc R . P A 1
H34B H 1.2389 0.8266 0.4485 0.083 Uiso 0.714(7) 1 calc R . P A 1
C34B C 1.1302(11) 0.7382(11) 0.2736(8) 0.088(3) Uani 0.286(7) 1 d D U P A 2
H34C H 1.0719 0.7280 0.2303 0.105 Uiso 0.286(7) 1 calc R . P A 2
H34D H 1.1305 0.6725 0.2778 0.105 Uiso 0.286(7) 1 calc R . P A 2
C35A C 1.2910(5) 0.8220(4) 0.3221(4) 0.0795(19) Uani 0.714(7) 1 d D U P A 1
H35A H 1.2890 0.8860 0.3140 0.095 Uiso 0.714(7) 1 calc R . P A 1
H35B H 1.3579 0.8337 0.3527 0.095 Uiso 0.714(7) 1 calc R . P A 1
C35B C 1.2214(11) 0.7853(11) 0.2310(10) 0.081(3) Uani 0.286(7) 1 d D U P A 2
H35C H 1.2042 0.7709 0.1634 0.097 Uiso 0.286(7) 1 calc R . P A 2
H35D H 1.2407 0.8570 0.2541 0.097 Uiso 0.286(7) 1 calc R . P A 2
C36A C 1.2807(8) 0.7581(4) 0.2303(5) 0.0876(18) Uani 0.714(7) 1 d D U P A 1
H36A H 1.3417 0.7828 0.1989 0.105 Uiso 0.714(7) 1 calc R . P A 1
H36B H 1.2231 0.7595 0.1927 0.105 Uiso 0.714(7) 1 calc R . P A 1
C36B C 1.3095(10) 0.7570(6) 0.2471(13) 0.0876(18) Uani 0.286(7) 1 d D U P A 2
H36C H 1.3587 0.7822 0.2042 0.105 Uiso 0.286(7) 1 calc R . P A 2
H36D H 1.3404 0.7909 0.3107 0.105 Uiso 0.286(7) 1 calc R . P A 2
C37A C 1.2653(8) 0.6542(4) 0.2364(5) 0.0819(17) Uani 0.714(7) 1 d D U P A 1
H37A H 1.3259 0.6523 0.2689 0.098 Uiso 0.714(7) 1 calc R . P A 1
H37B H 1.2087 0.6322 0.2736 0.098 Uiso 0.714(7) 1 calc R . P A 1
C37B C 1.2937(15) 0.6526(6) 0.2364(9) 0.0819(17) Uani 0.286(7) 1 d D U P A 2
H37C H 1.2525 0.6296 0.2856 0.098 Uiso 0.286(7) 1 calc R . P A 2
H37D H 1.3596 0.6454 0.2475 0.098 Uiso 0.286(7) 1 calc R . P A 2
C38 C 1.2449(4) 0.5861(3) 0.1457(3) 0.0724(13) Uani 1 1 d D U . . .
H38A H 1.3065 0.6008 0.1132 0.087 Uiso 0.714(7) 1 calc R . P A 1
H38B H 1.1928 0.5974 0.1087 0.087 Uiso 0.714(7) 1 calc R . P A 1
H38C H 1.2928 0.5969 0.0982 0.087 Uiso 0.286(7) 1 calc R . P A 2
H38D H 1.1866 0.6027 0.1267 0.087 Uiso 0.286(7) 1 calc R . P A 2
C39 C 1.2107(3) 0.4795(3) 0.1498(3) 0.0473(9) Uani 1 1 d D . . . .
H39A H 1.2040 0.4386 0.0866 0.057 Uiso 1 1 calc R . . . .
H39B H 1.2617 0.4677 0.1879 0.057 Uiso 1 1 calc R . . . .
F1 F -0.0086(4) -0.1284(5) 1.0428(9) 0.056(2) Uani 0.57(3) 1 d D U P B 1
F1A F 0.1288(6) -0.1781(5) 1.0178(13) 0.065(3) Uani 0.43(3) 1 d D U P B 2
F2 F 0.1212(5) -0.1669(6) 1.0564(11) 0.070(3) Uani 0.57(3) 1 d D U P B 1
F2A F 0.0286(11) -0.1529(7) 0.9274(6) 0.063(3) Uani 0.43(3) 1 d D U P B 2
F3 F 0.0619(11) -0.1678(6) 0.9243(4) 0.074(3) Uani 0.57(3) 1 d D U P B 1
F3A F 0.0106(10) -0.1312(6) 1.0703(10) 0.063(3) Uani 0.43(3) 1 d D U P B 2
F4 F 0.2261(2) 0.17738(18) 1.28125(15) 0.0605(6) Uani 1 1 d D U . C 1
F5 F 0.1448(2) 0.2483(2) 1.2196(2) 0.0769(8) Uani 1 1 d D U . D 1
F6 F 0.3029(3) 0.2962(2) 1.2211(2) 0.1097(15) Uani 1 1 d D U . E 1
F7 F 0.7005(2) 0.18688(18) 1.11722(17) 0.0612(7) Uani 1 1 d . U . . .
F8 F 0.74074(19) 0.2990(2) 1.0425(2) 0.0739(8) Uani 1 1 d . U . . .
F9 F 0.62563(19) 0.29219(17) 1.13365(17) 0.0580(6) Uani 1 1 d . U . . .
F10 F 0.6546(6) -0.0418(7) 0.8085(6) 0.099(3) Uani 0.660(10) 1 d . U P F 1
F10A F 0.5125(11) -0.0838(11) 0.7273(11) 0.088(4) Uani 0.340(10) 1 d . U P F 2
F11 F 0.5467(5) -0.0435(4) 0.7107(4) 0.0588(14) Uani 0.660(10) 1 d . U P F 1
F11A F 0.5725(11) -0.1109(7) 0.8511(7) 0.070(3) Uani 0.340(10) 1 d . U P F 2
F12 F 0.4990(6) -0.1320(3) 0.8032(5) 0.089(2) Uani 0.660(10) 1 d . U P F 1
F12A F 0.6562(11) -0.0183(10) 0.7817(11) 0.071(3) Uani 0.340(10) 1 d . U P F 2
F13 F 0.5097(2) 0.59344(16) 0.8469(2) 0.0697(8) Uani 1 1 d . U . . .
F14 F 0.55791(16) 0.47891(16) 0.77266(14) 0.0472(5) Uani 1 1 d . U . . .
F15 F 0.58974(16) 0.52634(16) 0.91912(15) 0.0499(5) Uani 1 1 d . U . . .
F16 F 0.1331(3) 0.4230(3) 0.7899(2) 0.0940(12) Uani 1 1 d . U . . .
F17 F 0.1590(2) 0.48789(19) 0.93283(18) 0.0615(6) Uani 1 1 d . U . . .
F18 F 0.0769(2) 0.3377(2) 0.8877(4) 0.1138(16) Uani 1 1 d . U . . .
F19 F 0.4002(4) 0.0159(3) 0.5224(3) 0.0737(13) Uani 0.926(10) 1 d D U P G 1
F19A F 0.315(2) 0.109(3) 0.4628(16) 0.059(7) Uani 0.074(10) 1 d D U P G 2
F20 F 0.4143(3) 0.1653(2) 0.5390(2) 0.0654(11) Uani 0.926(10) 1 d D U P G 1
F20A F 0.351(3) -0.0124(9) 0.487(2) 0.068(7) Uani 0.074(10) 1 d D U P G 2
F21 F 0.2960(2) 0.0563(4) 0.44771(18) 0.0659(11) Uani 0.926(10) 1 d D U P G 1
F21A F 0.4415(9) 0.132(3) 0.5543(11) 0.068(7) Uani 0.074(10) 1 d D U P G 2
F22 F -0.0257(2) -0.0500(3) 0.5678(2) 0.1082(14) Uani 1 1 d . U . . .
F23 F -0.01498(18) -0.1091(2) 0.6839(3) 0.0840(10) Uani 1 1 d . U . . .
F24 F -0.03503(17) 0.0263(2) 0.7009(2) 0.0757(8) Uani 1 1 d . U . . .
C201 C 0.2592(2) 0.11539(19) 0.9605(2) 0.0248(5) Uani 1 1 d . . . . .
C202 C 0.1996(2) 0.01737(19) 0.9524(2) 0.0258(6) Uani 1 1 d . . . . .
H202 H 0.1961 -0.0291 0.8966 0.031 Uiso 1 1 calc R . . . .
C203 C 0.1455(2) -0.0135(2) 1.0240(2) 0.0298(6) Uani 1 1 d D . . . .
C204 C 0.1518(2) 0.0505(2) 1.1078(2) 0.0329(6) Uani 1 1 d . . . . .
H204 H 0.1151 0.0291 1.1567 0.039 Uiso 1 1 calc R . . . .
C205 C 0.2133(2) 0.1469(2) 1.1182(2) 0.0324(6) Uani 1 1 d D . . . .
C206 C 0.2641(2) 0.1788(2) 1.0460(2) 0.0280(6) Uani 1 1 d . . . . .
H206 H 0.3036 0.2459 1.0546 0.034 Uiso 1 1 calc R . . . .
C207 C 0.0797(2) -0.1183(2) 1.0110(2) 0.0387(7) Uani 1 1 d D . . . .
C208 C 0.2226(3) 0.2171(2) 1.2091(3) 0.0479(9) Uani 1 1 d D . . . .
C209 C 0.4324(2) 0.13564(19) 0.8967(2) 0.0249(5) Uani 1 1 d . . . . .
C210 C 0.4543(2) 0.0566(2) 0.8445(2) 0.0277(6) Uani 1 1 d . . . . .
H210 H 0.4085 0.0146 0.7937 0.033 Uiso 1 1 calc R . . . .
C211 C 0.5408(2) 0.0370(2) 0.8641(2) 0.0311(6) Uani 1 1 d . . . . .
C212 C 0.6084(2) 0.0942(2) 0.9386(2) 0.0329(6) Uani 1 1 d . . . . .
H212 H 0.6670 0.0803 0.9526 0.040 Uiso 1 1 calc R . . . .
C213 C 0.5877(2) 0.1729(2) 0.9925(2) 0.0303(6) Uani 1 1 d . . . . .
C214 C 0.5022(2) 0.1931(2) 0.9716(2) 0.0276(6) Uani 1 1 d . . . . .
H214 H 0.4907 0.2478 1.0095 0.033 Uiso 1 1 calc R . . . .
C215 C 0.5625(3) -0.0457(3) 0.8013(3) 0.0441(8) Uani 1 1 d . . . . .
C216 C 0.6623(3) 0.2370(3) 1.0711(3) 0.0413(8) Uani 1 1 d . . . . .
C217 C 0.3371(2) 0.26859(19) 0.8825(2) 0.0255(5) Uani 1 1 d . . . . .
C218 C 0.4236(2) 0.3410(2) 0.8712(2) 0.0269(6) Uani 1 1 d . . . . .
H218 H 0.4848 0.3280 0.8689 0.032 Uiso 1 1 calc R . . . .
C219 C 0.4228(2) 0.4334(2) 0.8631(2) 0.0309(6) Uani 1 1 d . . . . .
C220 C 0.3370(3) 0.4551(2) 0.8644(2) 0.0358(7) Uani 1 1 d . . . . .
H220 H 0.3370 0.5175 0.8578 0.043 Uiso 1 1 calc R . . . .
C221 C 0.2497(2) 0.3840(2) 0.8755(2) 0.0351(7) Uani 1 1 d . . . . .
C222 C 0.2501(2) 0.2931(2) 0.8850(2) 0.0310(6) Uani 1 1 d . . . . .
H222 H 0.1891 0.2458 0.8936 0.037 Uiso 1 1 calc R . . . .
C223 C 0.5191(3) 0.5080(2) 0.8512(2) 0.0383(7) Uani 1 1 d . . . . .
C224 C 0.1530(3) 0.4047(3) 0.8720(3) 0.0484(9) Uani 1 1 d . . . . .
C225 C 0.2727(2) 0.10060(18) 0.7742(2) 0.0238(5) Uani 1 1 d . . . . .
C226 C 0.3274(2) 0.1057(2) 0.6972(2) 0.0271(6) Uani 1 1 d . . . . .
H226 H 0.3980 0.1362 0.7068 0.032 Uiso 1 1 calc R . . . .
C227 C 0.2829(2) 0.0683(2) 0.6076(2) 0.0304(6) Uani 1 1 d D . . . .
C228 C 0.1802(2) 0.0239(2) 0.5903(2) 0.0331(6) Uani 1 1 d . . . . .
H228 H 0.1491 -0.0034 0.5290 0.040 Uiso 1 1 calc R . . . .
C229 C 0.1243(2) 0.0206(2) 0.6659(2) 0.0320(6) Uani 1 1 d . . . . .
C230 C 0.1690(2) 0.0581(2) 0.7545(2) 0.0273(6) Uani 1 1 d . . . . .
H230 H 0.1281 0.0550 0.8044 0.033 Uiso 1 1 calc R . . . .
C231 C 0.3474(3) 0.0752(2) 0.5288(2) 0.0430(8) Uani 1 1 d D . . . .
C232 C 0.0124(3) -0.0284(3) 0.6527(3) 0.0428(8) Uani 1 1 d . . . . .
B200 B 0.3265(2) 0.1542(2) 0.8791(2) 0.0240(6) Uani 1 1 d . . . . .

loop_
_atom_site_aniso_label
_atom_site_aniso_U_11
_atom_site_aniso_U_22
_atom_site_aniso_U_33
_atom_site_aniso_U_23
_atom_site_aniso_U_13
_atom_site_aniso_U_12
Ag1 0.02709(13) 0.04144(15) 0.03541(15) 0.00834(10) 0.00278(9) 0.01183(10)
N10 0.0310(14) 0.0330(13) 0.0453(16) 0.0043(12) 0.0048(12) 0.0044(11)
N17 0.0272(14) 0.064(2) 0.0410(16) 0.0045(14) 0.0028(12) 0.0144(13)
N19 0.057(2) 0.076(2) 0.0461(18) 0.0127(17) 0.0052(16) 0.0425(19)
N23 0.0299(13) 0.0341(13) 0.0434(16) 0.0050(11) 0.0041(11) 0.0139(11)
N25 0.0384(15) 0.0483(16) 0.0391(15) 0.0123(13) 0.0047(12) 0.0212(13)
C11 0.0336(17) 0.0363(16) 0.0401(18) 0.0069(14) -0.0019(14) 0.0001(13)
C12 0.047(2) 0.0313(16) 0.046(2) 0.0076(14) -0.0055(16) -0.0022(15)
C13 0.062(2) 0.0267(15) 0.051(2) 0.0047(14) -0.0060(18) 0.0126(16)
C14 0.0455(19) 0.0338(16) 0.0453(19) 0.0043(14) 0.0005(15) 0.0172(15)
C15 0.0308(15) 0.0301(15) 0.0411(17) 0.0048(13) 0.0027(13) 0.0089(12)
C16 0.0343(18) 0.050(2) 0.056(2) 0.0064(18) 0.0094(17) -0.0053(16)
C18 0.0302(16) 0.054(2) 0.0343(17) 0.0058(15) 0.0046(13) 0.0193(15)
C20 0.070(3) 0.122(5) 0.052(3) 0.015(3) -0.008(2) 0.062(3)
C21 0.040(2) 0.103(4) 0.047(2) 0.001(2) -0.0105(18) 0.025(2)
C22 0.0326(17) 0.0369(17) 0.052(2) -0.0032(15) 0.0102(15) 0.0082(14)
C24 0.0305(15) 0.0329(15) 0.0356(16) 0.0063(12) 0.0041(12) 0.0145(12)
C26 0.050(2) 0.063(2) 0.047(2) 0.0151(18) -0.0076(18) 0.0263(19)
C27 0.0367(18) 0.055(2) 0.059(2) 0.0141(18) -0.0071(17) 0.0215(17)
C28 0.090(4) 0.071(3) 0.073(3) 0.018(2) 0.015(3) 0.058(3)
C29 0.105(4) 0.071(3) 0.086(4) 0.031(3) 0.021(3) 0.054(3)
C30 0.094(4) 0.047(2) 0.059(3) 0.014(2) 0.012(2) 0.033(2)
C31 0.107(4) 0.045(2) 0.052(3) 0.0099(19) 0.018(3) 0.019(2)
C32 0.102(4) 0.051(2) 0.064(3) 0.017(2) 0.027(3) 0.028(3)
C33 0.112(4) 0.049(2) 0.069(3) 0.016(2) 0.036(3) 0.017(2)
C34A 0.089(4) 0.061(3) 0.067(3) 0.027(3) 0.025(3) 0.030(3)
C34B 0.097(5) 0.075(5) 0.085(5) 0.022(5) 0.027(5) 0.018(5)
C35A 0.097(4) 0.063(3) 0.081(4) 0.032(3) 0.032(3) 0.019(3)
C35B 0.090(5) 0.065(5) 0.092(5) 0.032(4) 0.037(4) 0.020(4)
C36A 0.107(3) 0.068(2) 0.091(3) 0.034(2) 0.044(3) 0.022(2)
C36B 0.107(3) 0.068(2) 0.091(3) 0.034(2) 0.044(3) 0.022(2)
C37A 0.104(4) 0.068(2) 0.084(3) 0.029(2) 0.047(3) 0.032(2)
C37B 0.104(4) 0.068(2) 0.084(3) 0.029(2) 0.047(3) 0.032(2)
C38 0.085(3) 0.065(3) 0.082(3) 0.031(2) 0.042(3) 0.034(2)
C39 0.049(2) 0.060(2) 0.0401(19) 0.0158(17) 0.0153(16) 0.0241(18)
F1 0.025(2) 0.039(3) 0.103(5) 0.023(3) 0.011(3) 0.0037(18)
F1A 0.046(4) 0.023(3) 0.126(8) 0.015(4) 0.009(4) 0.014(2)
F2 0.052(3) 0.033(3) 0.130(7) 0.041(3) -0.003(4) 0.010(2)
F2A 0.054(5) 0.039(4) 0.076(5) 0.011(3) -0.024(4) -0.010(3)
F3 0.085(5) 0.031(3) 0.071(4) -0.004(2) 0.023(3) -0.017(3)
F3A 0.054(5) 0.033(3) 0.088(6) 0.012(3) 0.037(5) -0.006(3)
F4 0.0743(17) 0.0639(15) 0.0388(12) 0.0028(11) 0.0049(11) 0.0228(13)
F5 0.112(2) 0.0680(17) 0.0648(17) -0.0019(13) 0.0202(16) 0.0593(17)
F6 0.118(3) 0.0699(18) 0.0622(17) -0.0302(14) 0.0462(18) -0.0483(18)
F7 0.0728(16) 0.0606(14) 0.0556(14) 0.0079(11) -0.0265(12) 0.0349(13)
F8 0.0466(14) 0.0713(17) 0.0744(18) 0.0195(14) -0.0187(13) -0.0195(12)
F9 0.0627(15) 0.0517(13) 0.0539(14) -0.0108(10) -0.0214(11) 0.0272(11)
F10 0.072(4) 0.112(6) 0.115(6) -0.040(4) -0.040(4) 0.075(4)
F10A 0.084(7) 0.086(7) 0.095(8) -0.038(6) -0.040(6) 0.067(6)
F11 0.079(3) 0.052(3) 0.053(2) 0.005(2) 0.022(2) 0.036(2)
F11A 0.117(7) 0.044(4) 0.078(5) 0.027(4) 0.034(5) 0.058(4)
F12 0.137(5) 0.0217(17) 0.099(4) 0.004(2) 0.061(4) 0.015(2)
F12A 0.083(6) 0.056(5) 0.090(7) 0.023(4) 0.054(5) 0.040(4)
F13 0.0592(15) 0.0313(11) 0.122(2) 0.0335(13) 0.0262(15) 0.0090(10)
F14 0.0429(11) 0.0552(12) 0.0346(10) 0.0124(9) 0.0048(9) 0.0033(9)
F15 0.0374(11) 0.0528(12) 0.0380(11) 0.0018(9) -0.0019(9) -0.0080(9)
F16 0.113(3) 0.137(3) 0.0590(17) -0.0057(17) -0.0241(17) 0.097(2)
F17 0.0617(15) 0.0622(14) 0.0651(15) -0.0052(12) -0.0008(12) 0.0393(12)
F18 0.0323(13) 0.0642(18) 0.261(5) 0.063(2) 0.018(2) 0.0216(13)
F19 0.083(3) 0.098(2) 0.081(2) 0.044(2) 0.051(2) 0.069(2)
F19A 0.070(11) 0.072(11) 0.045(11) 0.022(10) 0.017(9) 0.031(10)
F20 0.0604(18) 0.0660(18) 0.0677(18) 0.0302(14) 0.0336(15) 0.0077(14)
F20A 0.066(11) 0.089(11) 0.065(11) 0.025(10) 0.042(10) 0.039(10)
F21 0.0609(17) 0.105(3) 0.0333(13) 0.0178(15) 0.0138(12) 0.0284(17)
F21A 0.062(11) 0.088(12) 0.058(11) 0.041(10) 0.030(10) 0.016(10)
F22 0.0353(13) 0.196(4) 0.0504(16) 0.025(2) -0.0126(12) -0.0148(18)
F23 0.0335(12) 0.0618(16) 0.157(3) 0.0560(19) 0.0082(15) -0.0022(11)
F24 0.0288(11) 0.0773(18) 0.118(2) 0.0127(17) 0.0074(13) 0.0194(12)
C201 0.0199(12) 0.0207(12) 0.0352(15) 0.0066(11) 0.0018(11) 0.0084(10)
C202 0.0247(13) 0.0191(12) 0.0342(15) 0.0042(10) 0.0020(11) 0.0093(10)
C203 0.0222(13) 0.0229(13) 0.0451(17) 0.0115(12) 0.0038(12) 0.0063(11)
C204 0.0282(15) 0.0312(15) 0.0400(17) 0.0114(13) 0.0118(13) 0.0084(12)
C205 0.0297(15) 0.0278(14) 0.0377(17) 0.0037(12) 0.0086(13) 0.0090(12)
C206 0.0243(13) 0.0202(12) 0.0371(16) 0.0045(11) 0.0044(12) 0.0054(10)
C207 0.0318(16) 0.0257(14) 0.058(2) 0.0137(14) 0.0068(15) 0.0056(12)
C208 0.054(2) 0.0352(17) 0.044(2) 0.0018(15) 0.0185(17) 0.0036(16)
C209 0.0219(13) 0.0212(12) 0.0328(15) 0.0105(11) 0.0064(11) 0.0057(10)
C210 0.0251(13) 0.0211(12) 0.0364(16) 0.0075(11) 0.0006(12) 0.0067(11)
C211 0.0294(15) 0.0254(13) 0.0416(17) 0.0101(12) 0.0060(13) 0.0118(11)
C212 0.0258(14) 0.0305(14) 0.0471(18) 0.0149(13) 0.0015(13) 0.0121(12)
C213 0.0260(14) 0.0290(14) 0.0351(16) 0.0120(12) -0.0007(12) 0.0054(11)
C214 0.0277(14) 0.0251(13) 0.0315(15) 0.0092(11) 0.0047(11) 0.0091(11)
C215 0.0427(19) 0.0354(17) 0.058(2) 0.0049(16) 0.0026(17) 0.0220(15)
C216 0.0374(17) 0.0386(17) 0.046(2) 0.0102(15) -0.0091(15) 0.0113(14)
C217 0.0267(13) 0.0194(12) 0.0281(14) 0.0036(10) -0.0006(11) 0.0059(10)
C218 0.0295(14) 0.0226(12) 0.0254(14) 0.0033(10) -0.0003(11) 0.0058(11)
C219 0.0359(16) 0.0236(13) 0.0267(14) 0.0046(11) -0.0013(12) 0.0023(12)
C220 0.0467(18) 0.0204(13) 0.0395(17) 0.0063(12) -0.0044(14) 0.0111(13)
C221 0.0350(16) 0.0269(14) 0.0435(18) 0.0040(13) -0.0042(14) 0.0135(12)
C222 0.0283(14) 0.0211(13) 0.0413(17) 0.0038(12) -0.0002(12) 0.0075(11)
C223 0.0433(18) 0.0264(14) 0.0391(18) 0.0079(13) 0.0055(15) 0.0033(13)
C224 0.049(2) 0.0375(18) 0.064(2) 0.0054(16) -0.0030(18) 0.0260(16)
C225 0.0218(13) 0.0163(11) 0.0336(15) 0.0053(10) 0.0022(11) 0.0072(10)
C226 0.0225(13) 0.0213(12) 0.0384(16) 0.0098(11) 0.0052(12) 0.0067(10)
C227 0.0323(15) 0.0294(14) 0.0343(16) 0.0113(12) 0.0088(12) 0.0138(12)
C228 0.0337(16) 0.0332(15) 0.0306(15) 0.0063(12) -0.0013(12) 0.0096(13)
C229 0.0243(14) 0.0309(14) 0.0387(17) 0.0095(12) 0.0012(12) 0.0058(12)
C230 0.0235(13) 0.0262(13) 0.0332(15) 0.0092(11) 0.0059(11) 0.0079(11)
C231 0.0427(19) 0.050(2) 0.044(2) 0.0180(16) 0.0145(16) 0.0198(16)
C232 0.0323(17) 0.0492(19) 0.0401(19) 0.0110(15) 0.0012(14) 0.0045(15)
B200 0.0195(13) 0.0185(13) 0.0321(16) 0.0052(11) 0.0017(12) 0.0043(11)

loop_
_atom_type_symbol
_atom_type_description
_atom_type_scat_dispersion_real
_atom_type_scat_dispersion_imag
_atom_type_scat_source
C C 0.0033 0.0016 'International Tables Vol C Tables 4.2.6.8 and 6.1.1.4'
H H 0.0000 0.0000 'International Tables Vol C Tables 4.2.6.8 and 6.1.1.4'
Ag Ag -0.8971 1.1015 'International Tables Vol C Tables 4.2.6.8 and 6.1.1.4'
B B 0.0013 0.0007 'International Tables Vol C Tables 4.2.6.8 and 6.1.1.4'
F F 0.0171 0.0103 'International Tables Vol C Tables 4.2.6.8 and 6.1.1.4'
N N 0.0061 0.0033 'International Tables Vol C Tables 4.2.6.8 and 6.1.1.4'

loop_
_geom_angle_atom_site_label_1
_geom_angle_atom_site_label_2
_geom_angle_atom_site_label_3
_geom_angle
_geom_angle_site_symmetry_3
C18 Ag1 C24 178.99(13) 2_766
C15 N10 C11 117.8(3) .
C18 N17 C16 123.9(3) .
C18 N17 C21 110.5(4) .
C21 N17 C16 125.3(4) .
C18 N19 C20 110.7(4) .
C18 N19 C28 124.5(4) .
C20 N19 C28 124.8(4) .
C24 N23 C22 123.7(3) .
C24 N23 C27 111.4(3) .
C27 N23 C22 124.7(3) .
C24 N25 C26 111.1(3) .
C24 N25 C39 124.1(3) .
C26 N25 C39 124.7(3) .
N10 C11 C12 123.0(4) .
N10 C11 C16 116.0(3) .
C12 C11 C16 121.0(3) .
C13 C12 C11 118.1(3) .
C14 C13 C12 119.8(3) .
C13 C14 C15 118.2(3) .
N10 C15 C14 123.1(3) .
N10 C15 C22 114.2(3) .
C14 C15 C22 122.7(3) .
N17 C16 C11 113.4(3) .
N17 C18 Ag1 127.4(3) .
N17 C18 N19 104.6(3) .
N19 C18 Ag1 127.3(3) .
C21 C20 N19 107.7(4) .
C20 C21 N17 106.4(4) .
N23 C22 C15 112.8(3) .
N23 C24 Ag1 128.7(2) 2_766
N25 C24 Ag1 127.3(2) 2_766
N25 C24 N23 103.9(3) .
C27 C26 N25 107.1(4) .
C26 C27 N23 106.5(3) .
N19 C28 C29 112.6(4) .
C30 C29 C28 114.7(4) .
C29 C30 C31 113.6(4) .
C32 C31 C30 114.5(4) .
C33 C32 C31 115.9(4) .
C34A C33 C32 115.0(4) .
C34B C33 C32 122.4(6) .
C33 C34A C35A 116.3(5) .
C33 C34B C35B 119.3(8) .
C36A C35A C34A 116.3(5) .
C36B C35B C34B 117.0(7) .
C35A C36A C37A 111.5(5) .
C37B C36B C35B 117.6(7) .
C38 C37A C36A 113.1(6) .
C36B C37B C38 117.3(8) .
C37A C38 C39 114.2(4) .
C37B C38 C39 112.5(6) .
N25 C39 C38 111.2(3) .
C202 C201 B200 123.2(2) .
C206 C201 C202 116.0(3) .
C206 C201 B200 120.7(2) .
C203 C202 C201 121.6(3) .
C202 C203 C207 119.8(3) .
C204 C203 C202 121.2(3) .
C204 C203 C207 119.0(3) .
C203 C204 C205 118.0(3) .
C204 C205 C208 118.8(3) .
C206 C205 C204 121.0(3) .
C206 C205 C208 120.2(3) .
C205 C206 C201 122.2(3) .
F1 C207 F2 105.7(4) .
F1 C207 C203 113.2(4) .
F1A C207 F2A 105.5(5) .
F1A C207 F3A 107.2(5) .
F1A C207 C203 113.8(4) .
F2 C207 C203 111.2(4) .
F2A C207 C203 111.8(4) .
F3 C207 F1 106.4(4) .
F3 C207 F2 105.7(4) .
F3 C207 C203 114.1(4) .
F3A C207 F2A 104.9(5) .
F3A C207 C203 113.0(4) .
F4 C208 F5 104.3(3) .
F4 C208 C205 112.8(3) .
F5 C208 C205 112.7(3) .
F6 C208 F4 106.7(3) .
F6 C208 F5 106.3(3) .
F6 C208 C205 113.2(3) .
C210 C209 C214 115.6(3) .
C210 C209 B200 122.7(3) .
C214 C209 B200 121.4(2) .
C211 C210 C209 122.5(3) .
C210 C211 C215 119.4(3) .
C212 C211 C210 121.0(3) .
C212 C211 C215 119.5(3) .
C211 C212 C213 117.7(3) .
C212 C213 C216 117.9(3) .
C214 C213 C212 121.0(3) .
C214 C213 C216 121.1(3) .
C213 C214 C209 122.2(3) .
F10 C215 F11 102.8(6) .
F10 C215 F12 113.0(6) .
F10 C215 C211 114.8(5) .
F10A C215 F11A 114.2(9) .
F10A C215 F12A 105.7(11) .
F10A C215 C211 118.7(6) .
F11 C215 C211 110.6(3) .
F11A C215 C211 109.7(5) .
F12 C215 F11 101.0(5) .
F12 C215 C211 113.2(4) .
F12A C215 F11A 95.0(7) .
F12A C215 C211 110.9(7) .
F7 C216 F8 105.2(3) .
F7 C216 F9 106.5(3) .
F7 C216 C213 112.9(3) .
F8 C216 F9 106.0(3) .
F8 C216 C213 111.9(3) .
F9 C216 C213 113.7(3) .
C218 C217 C222 116.1(3) .
C218 C217 B200 125.2(3) .
C222 C217 B200 118.1(2) .
C217 C218 C219 121.3(3) .
C218 C219 C223 118.3(3) .
C220 C219 C218 121.6(3) .
C220 C219 C223 120.1(3) .
C219 C220 C221 118.1(3) .
C220 C221 C222 120.7(3) .
C220 C221 C224 118.9(3) .
C222 C221 C224 120.3(3) .
C221 C222 C217 122.2(3) .
F13 C223 F14 106.0(3) .
F13 C223 C219 112.9(3) .
F14 C223 C219 112.2(3) .
F15 C223 F13 106.8(3) .
F15 C223 F14 105.5(3) .
F15 C223 C219 112.8(3) .
F16 C224 C221 111.2(4) .
F17 C224 F16 103.2(3) .
F17 C224 C221 111.5(3) .
F18 C224 F16 108.1(4) .
F18 C224 F17 107.0(4) .
F18 C224 C221 115.1(3) .
C226 C225 C230 115.4(3) .
C226 C225 B200 121.3(2) .
C230 C225 B200 122.9(3) .
C227 C226 C225 122.6(3) .
C226 C227 C228 120.7(3) .
C226 C227 C231 119.2(3) .
C228 C227 C231 120.1(3) .
C227 C228 C229 117.6(3) .
C228 C229 C232 120.6(3) .
C230 C229 C228 121.3(3) .
C230 C229 C232 118.0(3) .
C229 C230 C225 122.4(3) .
F19 C231 F20 105.7(3) .
F19 C231 F21 107.9(3) .
F19 C231 C227 112.4(3) .
F19A C231 F20A 105.4(6) .
F19A C231 C227 113.3(6) .
F20 C231 C227 111.5(3) .
F20A C231 C227 111.8(6) .
F21 C231 F20 105.7(3) .
F21 C231 C227 113.2(3) .
F21A C231 F19A 106.6(6) .
F21A C231 F20A 105.6(6) .
F21A C231 C227 113.5(6) .
F22 C232 F23 108.0(4) .
F22 C232 F24 106.1(4) .
F22 C232 C229 114.2(3) .
F23 C232 F24 104.1(3) .
F23 C232 C229 111.3(3) .
F24 C232 C229 112.5(3) .
C201 B200 C209 105.1(2) .
C201 B200 C217 110.0(2) .
C201 B200 C225 113.8(2) .
C209 B200 C217 115.0(2) .
C225 B200 C209 112.1(2) .
C225 B200 C217 101.2(2) .

loop_
_geom_bond_atom_site_label_1
_geom_bond_atom_site_label_2
_geom_bond_distance
_geom_bond_site_symmetry_2
Ag1 C18 2.077(3) .
Ag1 C24 2.080(3) 2_766
N10 C11 1.338(4) .
N10 C15 1.330(4) .
N17 C16 1.449(6) .
N17 C18 1.343(5) .
N17 C21 1.389(5) .
N19 C18 1.352(5) .
N19 C20 1.363(6) .
N19 C28 1.469(6) .
N23 C22 1.462(5) .
N23 C24 1.355(4) .
N23 C27 1.372(5) .
N25 C24 1.347(4) .
N25 C26 1.376(5) .
N25 C39 1.461(5) .
C11 C12 1.381(5) .
C11 C16 1.510(5) .
C12 C13 1.379(6) .
C13 C14 1.369(5) .
C14 C15 1.386(5) .
C15 C22 1.499(5) .
C20 C21 1.324(8) .
C24 Ag1 2.080(3) 2_766
C26 C27 1.334(6) .
C28 C29 1.515(8) .
C29 C30 1.488(8) .
C30 C31 1.537(7) .
C31 C32 1.507(8) .
C32 C33 1.497(6) .
C33 C34A 1.473(6) .
C33 C34B 1.423(7) .
C34A C35A 1.486(6) .
C34B C35B 1.480(7) .
C35A C36A 1.465(6) .
C35B C36B 1.473(7) .
C36A C37A 1.506(6) .
C36B C37B 1.464(7) .
C37A C38 1.464(6) .
C37B C38 1.494(8) .
C38 C39 1.510(5) .
F1 C207 1.323(5) .
F1A C207 1.313(5) .
F2 C207 1.336(5) .
F2A C207 1.337(5) .
F3 C207 1.317(5) .
F3A C207 1.325(5) .
F4 C208 1.331(4) .
F5 C208 1.332(4) .
F6 C208 1.319(4) .
F7 C216 1.332(4) .
F8 C216 1.334(5) .
F9 C216 1.336(4) .
F10 C215 1.292(8) .
F10A C215 1.217(12) .
F11 C215 1.368(7) .
F11A C215 1.371(8) .
F12 C215 1.309(6) .
F12A C215 1.316(14) .
F13 C223 1.332(4) .
F14 C223 1.349(4) .
F15 C223 1.328(4) .
F16 C224 1.346(5) .
F17 C224 1.346(4) .
F18 C224 1.270(5) .
F19 C231 1.321(4) .
F19A C231 1.325(7) .
F20 C231 1.339(4) .
F20A C231 1.338(7) .
F21 C231 1.323(4) .
F21A C231 1.323(7) .
F22 C232 1.295(5) .
F23 C232 1.315(5) .
F24 C232 1.326(5) .
C201 C202 1.402(4) .
C201 C206 1.399(4) .
C201 B200 1.637(4) .
C202 C203 1.390(4) .
C203 C204 1.381(4) .
C203 C207 1.499(4) .
C204 C205 1.384(4) .
C205 C206 1.382(4) .
C205 C208 1.498(5) .
C209 C210 1.395(4) .
C209 C214 1.400(4) .
C209 B200 1.640(4) .
C210 C211 1.390(4) .
C211 C212 1.379(5) .
C211 C215 1.501(4) .
C212 C213 1.393(4) .
C213 C214 1.385(4) .
C213 C216 1.490(5) .
C217 C218 1.383(4) .
C217 C222 1.397(4) .
C217 B200 1.643(4) .
C218 C219 1.403(4) .
C219 C220 1.359(5) .
C219 C223 1.493(4) .
C220 C221 1.380(5) .
C221 C222 1.386(4) .
C221 C224 1.505(5) .
C225 C226 1.395(4) .
C225 C230 1.397(4) .
C225 B200 1.638(4) .
C226 C227 1.381(4) .
C227 C228 1.385(4) .
C227 C231 1.500(4) .
C228 C229 1.387(5) .
C229 C230 1.369(4) .
C229 C232 1.505(4) .
